data_7707192
loop_
_publ_author_name
'Yang, Can'
'Liu, Xian'
'Teng, Chunlin'
'Wu, Qi'
'Liang, Fei'

_publ_section_title
;
 Syntheses, structure and properties of a new series of organic-inorganic
 Hg-based halides: adjusting halogens resulted in huge performance
 mutations.
;
_journal_issue 22
_journal_name_full 'Dalton transactions (Cambridge, England : 2003)'
_journal_page_first 7563
_journal_page_last 7570
_journal_paper_doi 10.1039/d1dt01085a
_journal_volume 50
_journal_year 2021
_chemical_formula_moiety 'Br4.74 Cl1.26 Hg2, 2(C4 H12 N)'
_chemical_formula_sum 'C8 H24 Br4.73 Cl1.26 Hg2 N2'
_chemical_formula_weight 972.69
_space_group_crystal_system monoclinic
_space_group_IT_number 4
_space_group_name_Hall 'P 2yb'
_space_group_name_H-M_alt 'P 1 21 1'
_atom_sites_solution_hydrogens geom
_audit_creation_date 2021-01-03
_audit_creation_method
;
Olex2 1.2-beta
(compiled 2018.05.29 svn.r3508 for OlexSys, GUI svn.r5506)
;
_audit_update_record
;
2021-03-08 deposited with the CCDC.	2021-04-23 downloaded from the CCDC.
;
_cell_angle_alpha 90
_cell_angle_beta 93.905(5)
_cell_angle_gamma 90
_cell_formula_units_Z 2
_cell_length_a 7.6895(5)
_cell_length_b 15.8557(7)
_cell_length_c 8.9570(4)
_cell_measurement_reflns_used 6784
_cell_measurement_temperature 293(2)
_cell_measurement_theta_max 21.6130
_cell_measurement_theta_min 2.2620
_cell_volume 1089.52(10)
_computing_molecular_graphics 'Olex2 (Dolomanov et al., 2009)'
_computing_publication_material 'Olex2 (Dolomanov et al., 2009)'
_computing_structure_refinement 'ShelXL (Sheldrick, 2015)'
_computing_structure_solution 'SHELXT 2018/2 (Sheldrick, 2018)'
_diffrn_ambient_temperature 293(2)
_diffrn_measured_fraction_theta_full 0.989
_diffrn_measured_fraction_theta_max 0.989
_diffrn_measurement_device_type 'Bruker APEX-II CCD'
_diffrn_measurement_method '\f and \w scans'
_diffrn_radiation_type MoK\a
_diffrn_radiation_wavelength 0.71073
_diffrn_reflns_av_R_equivalents 0.0306
_diffrn_reflns_av_unetI/netI 0.0349
_diffrn_reflns_Laue_measured_fraction_full 0.989
_diffrn_reflns_Laue_measured_fraction_max 0.989
_diffrn_reflns_limit_h_max 9
_diffrn_reflns_limit_h_min -9
_diffrn_reflns_limit_k_max 18
_diffrn_reflns_limit_k_min -18
_diffrn_reflns_limit_l_max 10
_diffrn_reflns_limit_l_min -10
_diffrn_reflns_number 14430
_diffrn_reflns_point_group_measured_fraction_full 0.948
_diffrn_reflns_point_group_measured_fraction_max 0.948
_diffrn_reflns_theta_full 25.007
_diffrn_reflns_theta_max 25.007
_diffrn_reflns_theta_min 2.569
_diffrn_standards_number 0
_exptl_absorpt_coefficient_mu 22.901
_exptl_absorpt_correction_T_max 1.00000
_exptl_absorpt_correction_T_min 0.31380
_exptl_absorpt_correction_type multi-scan
_exptl_crystal_colour 'clear whiteish white'
_exptl_crystal_colour_lustre clear
_exptl_crystal_colour_modifier whiteish
_exptl_crystal_colour_primary white
_exptl_crystal_density_diffrn 2.965
_exptl_crystal_description needle
_exptl_crystal_F_000 866
_exptl_crystal_size_max 0.15
_exptl_crystal_size_mid 0.12
_exptl_crystal_size_min 0.10
_refine_diff_density_max 1.381
_refine_diff_density_min -3.679
_refine_diff_density_rms 0.314
_refine_ls_abs_structure_details
;
 Flack x determined using 1205 quotients [(I+)-(I-)]/[(I+)+(I-)]
 (Parsons, Flack and Wagner, Acta Cryst. B69 (2013) 249-259).
;
_refine_ls_abs_structure_Flack -0.066(10)
_refine_ls_extinction_method none
_refine_ls_goodness_of_fit_ref 1.046
_refine_ls_hydrogen_treatment constr
_refine_ls_matrix_type full
_refine_ls_number_parameters 175
_refine_ls_number_reflns 3653
_refine_ls_number_restraints 122
_refine_ls_restrained_S_all 1.090
_refine_ls_R_factor_all 0.0759
_refine_ls_R_factor_gt 0.0659
_refine_ls_shift/su_max 0.000
_refine_ls_shift/su_mean 0.000
_refine_ls_structure_factor_coef Fsqd
_refine_ls_weighting_details 'w=1/[\s^2^(Fo^2^)+(0.1256P)^2^+8.9192P] where P=(Fo^2^+2Fc^2^)/3'
_refine_ls_weighting_scheme calc
_refine_ls_wR_factor_gt 0.1797
_refine_ls_wR_factor_ref 0.1871
_reflns_Friedel_coverage 0.845
_reflns_Friedel_fraction_full 0.904
_reflns_Friedel_fraction_max 0.904
_reflns_number_gt 3160
_reflns_number_total 3653
_reflns_threshold_expression 'I > 2\s(I)'
_cod_data_source_file d1dt01085a2.cif
_cod_data_source_block 20200908-2
_cod_depositor_comments 'Adding full bibliography for 7707190--7707192.cif.'
_cod_database_code 7707192
_shelx_shelxl_version_number 2018/3
_shelx_space_group_comment
;
The symmetry employed for this shelxl refinement is uniquely defined
by the following loop, which should always be used as a source of
symmetry information in preference to the above space-group names.
They are only intended as comments.
;
_olex2_refinement_description
;
1. Fixed Uiso
 At 1.5 times of:
  All C(H,H,H) groups
2. Restrained distances
 N2-C2 = N2-C6
 1.45 with sigma of 0.02
 N2-C5 = N2-C1
 1.45 with sigma of 0.02
 C2-C6 = C2-C5 = C2-C1 = C6-C5 = C6-C1 = C5-C1
 2.42 with sigma of 0.02
 N1-C8
 1.5 with sigma of 0.001
 Hg2-Cl5A
 2.2 with sigma of 0.02
 Hg1-Cl1A
 2.2 with sigma of 0.02
 Hg2-Cl4A
 2.2 with sigma of 0.02
3. Rigid bond restraints
 All non-hydrogen atoms
 with sigma for 1-2 distances of 0.001 and sigma for 1-3 distances of 0.001
4. Uiso/Uaniso restraints and constraints
Uanis(C6) \\sim Ueq, Uanis(C3) \\sim Ueq: with sigma of 0.01 and sigma for
terminal atoms of 0.01
Uanis(N2) \\sim Ueq, Uanis(C4) \\sim Ueq: with sigma of 0.001 and sigma for
terminal atoms of 0.001
Uanis(N1) \\sim Ueq, Uanis(C1) \\sim Ueq: with sigma of 0.001 and sigma for
terminal atoms of 0.001
Uanis(C8) \\sim Ueq: with sigma of 0.001 and sigma for terminal atoms of 0.001
Uanis(C7) \\sim Ueq: with sigma of 0.001 and sigma for terminal atoms of 0.001
Uanis(C2) \\sim Ueq, Uanis(C5) \\sim Ueq, Uanis(C1) \\sim Ueq, Uanis(C6) \\sim
Ueq, Uanis(C3) \\sim Ueq, Uanis(C8) \\sim Ueq, Uanis(C4) \\sim Ueq, Uanis(C7)
\\sim Ueq: with sigma of 0.001 and sigma for terminal atoms of 0.001
Uanis(Br5) = Uanis(Cl5A)
Uanis(Br1) = Uanis(Cl1A)
Uanis(Br4) = Uanis(Cl4A)
5. Others
 Sof(Cl5A)=1-FVAR(1)
 Sof(Br5)=FVAR(1)
 Sof(Cl1A)=1-FVAR(2)
 Sof(Br1)=FVAR(2)
 Sof(Cl4A)=1-FVAR(3)
 Sof(Br4)=FVAR(3)
6.a Me refined with riding coordinates:
 C1(H1A,H1B,H1C), C2(H2A,H2B,H2C), C3(H3A,H3B,H3C), C4(H4A,H4B,H4C), C5(H5A,
 H5B,H5C), C6(H6A,H6B,H6C), C7(H7A,H7B,H7C), C8(H8A,H8B,H8C)
;
_olex2_submission_special_instructions 'No special instructions were received'

loop_
_space_group_symop_operation_xyz
'x, y, z'
'-x, y+1/2, -z'

loop_
_atom_site_label
_atom_site_type_symbol
_atom_site_fract_x
_atom_site_fract_y
_atom_site_fract_z
_atom_site_U_iso_or_equiv
_atom_site_adp_type
_atom_site_occupancy
_atom_site_site_symmetry_order
_atom_site_calc_flag
_atom_site_refinement_flags_posn
_atom_site_refinement_flags_adp
_atom_site_refinement_flags_occupancy
_atom_site_disorder_assembly
_atom_site_disorder_group
Hg1 Hg 0.46508(19) 0.3676(6) 0.83032(14) 0.0608(4) Uani 1 1 d D U . . .
Hg2 Hg -0.04672(18) 0.3217(6) 0.71479(15) 0.0616(4) Uani 1 1 d D U . . .
Br6 Br 0.5663(7) 0.4089(7) 0.5830(5) 0.0903(14) Uani 1 1 d . U . . .
Br3 Br 0.0774(8) 0.4655(7) 0.7366(6) 0.0928(13) Uani 1 1 d . U . . .
Br4 Br -0.2203(10) 0.2619(8) 0.9207(11) 0.078(2) Uani 0.66(2) 1 d . U P A 1
Br2 Br 0.2775(6) 0.2396(7) 0.8463(7) 0.0951(13) Uani 1 1 d . U . . .
Br1 Br 0.5000(18) 0.4640(10) 1.0522(12) 0.079(3) Uani 0.59(3) 1 d . U P B 1
Br5 Br -0.041(3) 0.2347(12) 0.4781(16) 0.085(3) Uani 0.48(3) 1 d . U P A 1
N2 N -0.443(3) 0.6731(17) 0.692(3) 0.071(4) Uani 1 1 d D U . . .
C1 C -0.440(5) 0.7631(16) 0.722(4) 0.071(4) Uani 1 1 d D U . . .
H1A H -0.340258 0.787902 0.679735 0.107 Uiso 1 1 calc R . . . .
H1B H -0.544221 0.788574 0.678457 0.107 Uiso 1 1 calc R . . . .
H1C H -0.431881 0.772393 0.828393 0.107 Uiso 1 1 calc R . . . .
C2 C -0.283(4) 0.632(2) 0.758(4) 0.071(4) Uani 1 1 d D U . . .
H2A H -0.287945 0.572400 0.736671 0.106 Uiso 1 1 calc R . . . .
H2B H -0.182786 0.655750 0.715424 0.106 Uiso 1 1 calc R . . . .
H2C H -0.273988 0.640219 0.864283 0.106 Uiso 1 1 calc R . . . .
C3 C 0.871(6) 0.516(3) 0.333(5) 0.089(5) Uani 1 1 d . U . . .
H3A H 0.858372 0.474249 0.409147 0.133 Uiso 1 1 calc R . . . .
H3B H 0.888863 0.570222 0.377949 0.133 Uiso 1 1 calc R . . . .
H3C H 0.767031 0.516934 0.266683 0.133 Uiso 1 1 calc R . . . .
C4 C 1.201(7) 0.537(3) 0.319(6) 0.089(5) Uani 1 1 d . U . . .
H4A H 1.295824 0.521364 0.260231 0.133 Uiso 1 1 calc R . . . .
H4B H 1.189042 0.597099 0.319518 0.133 Uiso 1 1 calc R . . . .
H4C H 1.224157 0.517039 0.419767 0.133 Uiso 1 1 calc R . . . .
C5 C -0.595(4) 0.633(2) 0.756(4) 0.071(4) Uani 1 1 d D U . . .
H5A H -0.594730 0.573863 0.735435 0.106 Uiso 1 1 calc R . . . .
H5B H -0.587725 0.641891 0.862710 0.106 Uiso 1 1 calc R . . . .
H5C H -0.700065 0.658072 0.712774 0.106 Uiso 1 1 calc R . . . .
C6 C -0.454(5) 0.660(2) 0.528(2) 0.071(4) Uani 1 1 d D U . . .
H6A H -0.456298 0.600386 0.506888 0.106 Uiso 1 1 calc R . . . .
H6B H -0.558410 0.685509 0.484239 0.106 Uiso 1 1 calc R . . . .
H6C H -0.354398 0.684760 0.486245 0.106 Uiso 1 1 calc R . . . .
N1 N 1.021(6) 0.4943(16) 0.247(4) 0.088(5) Uani 1 1 d D U . . .
C7 C 1.017(7) 0.411(4) 0.160(5) 0.089(5) Uani 1 1 d . U . . .
H7A H 1.122691 0.405043 0.109435 0.133 Uiso 1 1 calc R . . . .
H7B H 1.006799 0.364572 0.227748 0.133 Uiso 1 1 calc R . . . .
H7C H 0.919027 0.410650 0.087235 0.133 Uiso 1 1 calc R . . . .
C8 C 1.030(7) 0.5619(18) 0.131(4) 0.089(5) Uani 1 1 d D U . . .
H8A H 1.127106 0.550932 0.071279 0.133 Uiso 1 1 calc R . . . .
H8B H 0.924386 0.562424 0.067902 0.133 Uiso 1 1 calc R . . . .
H8C H 1.046219 0.615712 0.179168 0.133 Uiso 1 1 calc R . . . .
Cl5A Cl -0.058(7) 0.251(3) 0.498(4) 0.085(3) Uani 0.52(3) 1 d D U P A 2
Cl1A Cl 0.523(8) 0.451(3) 1.028(5) 0.079(3) Uani 0.41(3) 1 d D U P B 2
Cl4A Cl -0.239(5) 0.256(3) 0.858(6) 0.078(2) Uani 0.34(2) 1 d D U P A 2

loop_
_atom_site_aniso_label
_atom_site_aniso_U_11
_atom_site_aniso_U_22
_atom_site_aniso_U_33
_atom_site_aniso_U_23
_atom_site_aniso_U_13
_atom_site_aniso_U_12
Hg1 0.0681(8) 0.0603(7) 0.0553(7) -0.0058(6) 0.0133(6) -0.0113(7)
Hg2 0.0663(7) 0.0619(8) 0.0578(7) -0.0078(6) 0.0125(6) -0.0115(6)
Br6 0.111(4) 0.095(3) 0.0684(19) 0.000(2) 0.033(2) -0.001(3)
Br3 0.105(4) 0.0747(16) 0.099(3) 0.001(2) 0.005(3) -0.0251(18)
Br4 0.083(2) 0.080(3) 0.075(4) 0.019(4) 0.025(3) 0.004(2)
Br2 0.0672(18) 0.090(2) 0.126(3) 0.019(2) -0.0090(19) -0.0251(14)
Br1 0.074(6) 0.095(5) 0.069(3) -0.028(2) 0.001(3) 0.019(4)
Br5 0.077(6) 0.102(6) 0.077(3) -0.033(3) 0.019(3) 0.017(6)
N2 0.071(4) 0.071(4) 0.070(4) 0.0000(13) 0.0049(13) 0.0000(12)
C1 0.071(4) 0.071(4) 0.071(4) -0.0001(12) 0.0047(14) 0.0000(11)
C2 0.071(4) 0.071(4) 0.071(4) 0.0000(14) 0.0047(13) 0.0001(13)
C3 0.089(5) 0.089(5) 0.088(5) 0.0000(13) 0.0061(14) 0.0001(13)
C4 0.089(5) 0.089(5) 0.089(5) -0.0002(13) 0.0059(13) -0.0002(13)
C5 0.071(4) 0.071(4) 0.071(4) 0.0002(14) 0.0051(14) 0.0001(13)
C6 0.071(4) 0.071(4) 0.071(4) 0.0000(12) 0.0048(12) 0.0001(14)
N1 0.088(5) 0.088(5) 0.088(5) 0.0001(10) 0.0059(12) 0.0000(13)
C7 0.089(5) 0.089(5) 0.089(5) -0.0002(13) 0.0062(14) 0.0000(13)
C8 0.089(5) 0.089(5) 0.089(5) 0.0004(13) 0.0062(12) 0.0000(14)
Cl5A 0.077(6) 0.102(6) 0.077(3) -0.033(3) 0.019(3) 0.017(6)
Cl1A 0.074(6) 0.095(5) 0.069(3) -0.028(2) 0.001(3) 0.019(4)
Cl4A 0.083(2) 0.080(3) 0.075(4) 0.019(4) 0.025(3) 0.004(2)

loop_
_atom_type_symbol
_atom_type_description
_atom_type_scat_dispersion_real
_atom_type_scat_dispersion_imag
_atom_type_scat_source
C C 0.0033 0.0016 'International Tables Vol C Tables 4.2.6.8 and 6.1.1.4'
H H 0.0000 0.0000 'International Tables Vol C Tables 4.2.6.8 and 6.1.1.4'
Br Br -0.2901 2.4595 'International Tables Vol C Tables 4.2.6.8 and 6.1.1.4'
Cl Cl 0.1484 0.1585 'International Tables Vol C Tables 4.2.6.8 and 6.1.1.4'
Hg Hg -2.3894 9.2266 'International Tables Vol C Tables 4.2.6.8 and 6.1.1.4'
N N 0.0061 0.0033 'International Tables Vol C Tables 4.2.6.8 and 6.1.1.4'

loop_
_geom_angle_atom_site_label_1
_geom_angle_atom_site_label_2
_geom_angle_atom_site_label_3
_geom_angle
_geom_angle_site_symmetry_1
_geom_angle_site_symmetry_3
_geom_angle_publ_flag
Br6 Hg1 Br4 95.3(2) . 1_655 ?
Br6 Hg1 Br2 118.8(2) . . ?
Br6 Hg1 Br1 121.5(4) . . ?
Br6 Hg1 Cl4A 86.9(7) . 1_655 ?
Br2 Hg1 Br4 89.34(19) . 1_655 ?
Br2 Hg1 Br1 118.7(4) . . ?
Br2 Hg1 Cl4A 87.2(7) . 1_655 ?
Br1 Hg1 Br4 94.9(4) . 1_655 ?
Br1 Hg1 Cl4A 105.4(12) . 1_655 ?
Cl1A Hg1 Br6 119.8(15) . . ?
Cl1A Hg1 Br2 121.2(15) . . ?
Cl1A Hg1 Cl4A 100(2) . 1_655 ?
Br3 Hg2 Br4 120.5(3) . . ?
Br3 Hg2 Br2 93.63(17) . . ?
Br3 Hg2 Br5 122.6(4) . . ?
Br4 Hg2 Br2 91.0(2) . . ?
Br5 Hg2 Br4 116.5(5) . . ?
Br5 Hg2 Br2 91.8(5) . . ?
Cl5A Hg2 Br3 121.3(11) . . ?
Cl5A Hg2 Br2 96.1(16) . . ?
Cl5A Hg2 Cl4A 105.9(18) . . ?
Cl4A Hg2 Br3 129.8(14) . . ?
Cl4A Hg2 Br2 97.7(13) . . ?
Hg2 Br4 Hg1 92.8(3) . 1_455 ?
Hg1 Br2 Hg2 95.35(17) . . ?
C1 N2 C2 110.9(19) . . ?
C1 N2 C5 110.7(19) . . ?
C1 N2 C6 108.9(19) . . ?
C2 N2 C6 108.7(19) . . ?
C5 N2 C2 108.2(19) . . ?
C5 N2 C6 109.4(19) . . ?
N2 C1 H1A 109.5 . . ?
N2 C1 H1B 109.5 . . ?
N2 C1 H1C 109.5 . . ?
H1A C1 H1B 109.5 . . ?
H1A C1 H1C 109.5 . . ?
H1B C1 H1C 109.5 . . ?
N2 C2 H2A 109.5 . . ?
N2 C2 H2B 109.5 . . ?
N2 C2 H2C 109.5 . . ?
H2A C2 H2B 109.5 . . ?
H2A C2 H2C 109.5 . . ?
H2B C2 H2C 109.5 . . ?
H3A C3 H3B 109.5 . . ?
H3A C3 H3C 109.5 . . ?
H3B C3 H3C 109.5 . . ?
N1 C3 H3A 109.5 . . ?
N1 C3 H3B 109.5 . . ?
N1 C3 H3C 109.5 . . ?
H4A C4 H4B 109.5 . . ?
H4A C4 H4C 109.5 . . ?
H4B C4 H4C 109.5 . . ?
N1 C4 H4A 109.5 . . ?
N1 C4 H4B 109.5 . . ?
N1 C4 H4C 109.5 . . ?
N2 C5 H5A 109.5 . . ?
N2 C5 H5B 109.5 . . ?
N2 C5 H5C 109.5 . . ?
H5A C5 H5B 109.5 . . ?
H5A C5 H5C 109.5 . . ?
H5B C5 H5C 109.5 . . ?
N2 C6 H6A 109.5 . . ?
N2 C6 H6B 109.5 . . ?
N2 C6 H6C 109.5 . . ?
H6A C6 H6B 109.5 . . ?
H6A C6 H6C 109.5 . . ?
H6B C6 H6C 109.5 . . ?
C3 N1 C4 112(4) . . ?
C3 N1 C7 119(4) . . ?
C3 N1 C8 106(4) . . ?
C7 N1 C4 123(4) . . ?
C8 N1 C4 84(3) . . ?
C8 N1 C7 105(3) . . ?
N1 C7 H7A 109.5 . . ?
N1 C7 H7B 109.5 . . ?
N1 C7 H7C 109.5 . . ?
H7A C7 H7B 109.5 . . ?
H7A C7 H7C 109.5 . . ?
H7B C7 H7C 109.5 . . ?
N1 C8 H8A 109.5 . . ?
N1 C8 H8B 109.5 . . ?
N1 C8 H8C 109.5 . . ?
H8A C8 H8B 109.5 . . ?
H8A C8 H8C 109.5 . . ?
H8B C8 H8C 109.5 . . ?
Hg2 Cl4A Hg1 102.0(15) . 1_455 ?

loop_
_geom_bond_atom_site_label_1
_geom_bond_atom_site_label_2
_geom_bond_distance
_geom_bond_site_symmetry_2
_geom_bond_publ_flag
Hg1 Br6 2.485(5) . ?
Hg1 Br4 3.009(9) 1_655 ?
Hg1 Br2 2.500(5) . ?
Hg1 Br1 2.507(8) . ?
Hg1 Cl1A 2.23(2) . ?
Hg1 Cl4A 2.88(5) 1_655 ?
Hg2 Br3 2.475(5) . ?
Hg2 Br4 2.533(8) . ?
Hg2 Br2 2.983(5) . ?
Hg2 Br5 2.531(10) . ?
Hg2 Cl5A 2.23(2) . ?
Hg2 Cl4A 2.28(2) . ?
N2 C1 1.45(2) . ?
N2 C2 1.48(2) . ?
N2 C5 1.48(2) . ?
N2 C6 1.48(2) . ?
C1 H1A 0.9600 . ?
C1 H1B 0.9600 . ?
C1 H1C 0.9600 . ?
C2 H2A 0.9600 . ?
C2 H2B 0.9600 . ?
C2 H2C 0.9600 . ?
C3 H3A 0.9600 . ?
C3 H3B 0.9600 . ?
C3 H3C 0.9600 . ?
C3 N1 1.47(7) . ?
C4 H4A 0.9600 . ?
C4 H4B 0.9600 . ?
C4 H4C 0.9600 . ?
C4 N1 1.63(6) . ?
C5 H5A 0.9600 . ?
C5 H5B 0.9600 . ?
C5 H5C 0.9600 . ?
C6 H6A 0.9600 . ?
C6 H6B 0.9600 . ?
C6 H6C 0.9600 . ?
N1 C7 1.54(6) . ?
N1 C8 1.5000(14) . ?
C7 H7A 0.9600 . ?
C7 H7B 0.9600 . ?
C7 H7C 0.9600 . ?
C8 H8A 0.9600 . ?
C8 H8B 0.9600 . ?
C8 H8C 0.9600 . ?
